data_7031815
loop_
_publ_author_name
'Del \'Aguila-S\'anchez, Miguel A'
'Santos-Bastos, Neidemar M'
'Ramalho-Freitas, Maria C'
'Garc\'ia L\'opez, Jes\'us'
'Costa de Souza, Marcos'
'Camargos-Resende, Jackson A L'
'Casimiro, Mar\'ia'
'Alves-Romeiro, Gilberto'
'Iglesias, Mar\'ia Jos\'e'
'L\'opez Ortiz, Fernando'

_publ_section_title
;
 Synthetic, structural, NMR and catalytic studies of phosphinic
 amide-phosphoryl chalcogenides (chalcogen = O, S, Se) as mixed-donor
 bidentate ligands in zinc chemistry.
;
_journal_issue 37
_journal_name_full 'Dalton transactions (Cambridge, England : 2003)'
_journal_page_first 14079
_journal_page_last 14091
_journal_paper_doi 10.1039/c4dt01789g
_journal_volume 43
_journal_year 2014
_chemical_compound_source 'synthesis as described'
_chemical_formula_moiety 'C30 H33 Cl2 N1 O1 P2 S1 Zn1'
_chemical_formula_sum 'C30 H33 Cl2 N O P2 S Zn'
_chemical_formula_weight 653.84
_chemical_name_systematic
;
 ?
;
_space_group_IT_number 14
_symmetry_cell_setting monoclinic
_symmetry_Int_Tables_number 14
_symmetry_space_group_name_Hall '-P 2ybc'
_symmetry_space_group_name_H-M 'P 1 21/c 1'
_atom_sites_solution_hydrogens geom
_audit_creation_date 2013-12-10T22:44:30-00:00
_audit_creation_method 'WinGX routine CIF_UPDATE'
_cell_angle_alpha 90
_cell_angle_beta 93.429(3)
_cell_angle_gamma 90
_cell_formula_units_Z 4
_cell_length_a 10.7119(3)
_cell_length_b 15.7322(7)
_cell_length_c 18.1799(7)
_cell_measurement_reflns_used 5926
_cell_measurement_temperature 150(2)
_cell_measurement_theta_max 28.7578
_cell_measurement_theta_min 1.9012
_cell_measurement_wavelength 0.71073
_cell_volume 3058.2(2)
_computing_cell_refinement
;
        CrysAlisPro, Agilent Technologies,
        Version 1.171.35.15 (release 03-08-2011 CrysAlis171 .NET)
        (compiled Aug  3 2011,13:03:54)
;
_computing_data_collection
;
        CrysAlisPro, Agilent Technologies,
        Version 1.171.35.15 (release 03-08-2011 CrysAlis171 .NET)
        (compiled Aug  3 2011,13:03:54)
;
_computing_data_reduction
;
        CrysAlisPro, Agilent Technologies,
        Version 1.171.35.15 (release 03-08-2011 CrysAlis171 .NET)
        (compiled Aug  3 2011,13:03:54)
;
_computing_molecular_graphics 'Mercury(Macrae et al., 2006)'
_computing_publication_material 'WinGX publication routines (Farrugia, 1999)'
_computing_structure_refinement 'SHELXL-2013 (Sheldrick, 2013)'
_computing_structure_solution 'SUPERFLIP(Palatinus & Chapuis, 2007)'
_diffrn_ambient_temperature 150(2)
_diffrn_detector_area_resol_mean 10.4186
_diffrn_measured_fraction_theta_full 1
_diffrn_measured_fraction_theta_max 1
_diffrn_measurement_device_type 'Xcalibur, Atlas, Gemini ultra'
_diffrn_measurement_method '\w scans'
_diffrn_orient_matrix_UB_11 -0.0621635
_diffrn_orient_matrix_UB_12 -0.0146944
_diffrn_orient_matrix_UB_13 -0.007105
_diffrn_orient_matrix_UB_21 0.0231878
_diffrn_orient_matrix_UB_22 -0.0396859
_diffrn_orient_matrix_UB_23 -0.0117281
_diffrn_orient_matrix_UB_31 -0.0003919
_diffrn_orient_matrix_UB_32 -0.0155852
_diffrn_orient_matrix_UB_33 0.0366071
_diffrn_radiation_monochromator graphite
_diffrn_radiation_probe x-ray
_diffrn_radiation_type MoK\a
_diffrn_radiation_wavelength 0.71073
_diffrn_reflns_av_R_equivalents 0.0243
_diffrn_reflns_av_unetI/netI 0.0686
_diffrn_reflns_Laue_measured_fraction_full 1
_diffrn_reflns_Laue_measured_fraction_max 1
_diffrn_reflns_limit_h_max 10
_diffrn_reflns_limit_h_min -12
_diffrn_reflns_limit_k_max 14
_diffrn_reflns_limit_k_min -18
_diffrn_reflns_limit_l_max 21
_diffrn_reflns_limit_l_min -19
_diffrn_reflns_number 12335
_diffrn_reflns_point_group_measured_fraction_full 1
_diffrn_reflns_point_group_measured_fraction_max 1
_diffrn_reflns_theta_full 25.242
_diffrn_reflns_theta_max 25.346
_diffrn_reflns_theta_min 1.905
_exptl_absorpt_coefficient_mu 1.175
_exptl_absorpt_correction_T_max 1
_exptl_absorpt_correction_T_min 0.85938
_exptl_absorpt_correction_type multi-scan
_exptl_absorpt_process_details
;
        CrysAlisPro, Agilent Technologies,
        Version 1.171.35.15 (release 03-08-2011 CrysAlis171 .NET)
        (compiled Aug  3 2011,13:03:54)
        Empirical absorption correction using spherical harmonics,
 implemented in SCALE3 ABSPACK scaling algorithm.
;
_exptl_crystal_colour colourless
_exptl_crystal_density_diffrn 1.42
_exptl_crystal_density_method 'not measured'
_exptl_crystal_description prism
_exptl_crystal_F_000 1352
_exptl_crystal_size_max 0.42
_exptl_crystal_size_mid 0.34
_exptl_crystal_size_min 0.13
_refine_diff_density_max 0.474
_refine_diff_density_min -0.512
_refine_diff_density_rms 0.13
_refine_ls_extinction_method none
_refine_ls_goodness_of_fit_ref 1.143
_refine_ls_hydrogen_treatment constr
_refine_ls_matrix_type full
_refine_ls_number_parameters 343
_refine_ls_number_reflns 5572
_refine_ls_number_restraints 0
_refine_ls_restrained_S_all 1.143
_refine_ls_R_factor_all 0.0402
_refine_ls_R_factor_gt 0.0307
_refine_ls_shift/su_max 0.001
_refine_ls_shift/su_mean 0
_refine_ls_structure_factor_coef Fsqd
_refine_ls_weighting_details 'w=1/[\s^2^(Fo^2^)+(0.0407P)^2^+0.9423P] where P=(Fo^2^+2Fc^2^)/3'
_refine_ls_weighting_scheme calc
_refine_ls_wR_factor_gt 0.081
_refine_ls_wR_factor_ref 0.0894
_reflns_number_gt 4748
_reflns_number_total 5572
_reflns_threshold_expression 'I > 2\s(I)'
_cod_data_source_file c4dt01789g2.cif
_cod_data_source_block n157
_cod_depositor_comments 'Adding full bibliography for 7031812--7031815.cif.'
_cod_original_sg_symbol_H-M 'P 21/c'
_cod_original_formula_sum 'C30 H33 Cl2 N1 O1 P2 S1 Zn1'
_cod_database_code 7031815
_shelx_estimated_absorpt_t_min 0.638
_shelx_estimated_absorpt_t_max 0.862

loop_
_symmetry_equiv_pos_as_xyz
'x, y, z'
'-x, y+1/2, -z+1/2'
'-x, -y, -z'
'x, -y-1/2, z-1/2'

loop_
_atom_site_label
_atom_site_type_symbol
_atom_site_fract_x
_atom_site_fract_y
_atom_site_fract_z
_atom_site_U_iso_or_equiv
_atom_site_adp_type
_atom_site_occupancy
_atom_site_calc_flag
Zn1 Zn 0.33748(3) 0.63187(2) 0.21352(2) 0.01766(10) Uani 1 d
Cl2 Cl 0.52694(6) 0.65421(5) 0.17386(4) 0.03131(18) Uani 1 d
Cl1 Cl 0.19352(7) 0.63343(5) 0.12056(3) 0.03289(18) Uani 1 d
S1 S 0.33743(6) 0.50504(4) 0.28305(3) 0.02159(16) Uani 1 d
P1 P 0.28477(6) 0.75037(4) 0.36753(3) 0.01452(15) Uani 1 d
P2 P 0.21666(6) 0.52785(4) 0.36035(3) 0.01532(15) Uani 1 d
O1 O 0.29223(15) 0.70444(11) 0.29593(8) 0.0200(4) Uani 1 d
N1 N 0.39081(18) 0.82372(13) 0.38637(10) 0.0177(4) Uani 1 d
C1 C 0.3025(2) 0.67534(16) 0.44462(12) 0.0157(5) Uani 1 d
C2 C 0.2800(2) 0.58625(16) 0.44112(12) 0.0169(5) Uani 1 d
C3 C 0.3024(3) 0.53765(18) 0.50428(13) 0.0261(6) Uani 1 d
H3 H 0.2881 0.4781 0.5019 0.031 Uiso 1 calc
C4 C 0.3453(3) 0.57375(19) 0.57086(13) 0.0303(7) Uani 1 d
H4 H 0.3618 0.5389 0.613 0.036 Uiso 1 calc
C5 C 0.3637(3) 0.66004(18) 0.57539(13) 0.0254(6) Uani 1 d
H5 H 0.391 0.6854 0.621 0.03 Uiso 1 calc
C6 C 0.3421(2) 0.71015(17) 0.51283(12) 0.0192(5) Uani 1 d
H6 H 0.3546 0.7698 0.5166 0.023 Uiso 1 calc
C7 C 0.1698(2) 0.42242(16) 0.38958(12) 0.0189(5) Uani 1 d
C8 C 0.2538(2) 0.35501(17) 0.38750(14) 0.0231(6) Uani 1 d
H8 H 0.3389 0.3659 0.3786 0.028 Uiso 1 calc
C9 C 0.2149(3) 0.27239(18) 0.39820(14) 0.0278(6) Uani 1 d
H9 H 0.2728 0.2268 0.3966 0.033 Uiso 1 calc
C10 C 0.0909(3) 0.25648(18) 0.41129(14) 0.0288(6) Uani 1 d
H10 H 0.0634 0.1997 0.4178 0.035 Uiso 1 calc
C11 C 0.0078(3) 0.32247(18) 0.41491(14) 0.0285(6) Uani 1 d
H11 H -0.0767 0.3112 0.4248 0.034 Uiso 1 calc
C12 C 0.0459(2) 0.40522(18) 0.40427(13) 0.0231(6) Uani 1 d
H12 H -0.0123 0.4505 0.4069 0.028 Uiso 1 calc
C13 C 0.0699(2) 0.57758(16) 0.33294(12) 0.0173(5) Uani 1 d
C14 C -0.0007(2) 0.61454(16) 0.38638(14) 0.0213(6) Uani 1 d
H14 H 0.0346 0.6224 0.4351 0.026 Uiso 1 calc
C15 C -0.1218(3) 0.63963(17) 0.36839(16) 0.0279(6) Uani 1 d
H15 H -0.1705 0.664 0.4049 0.034 Uiso 1 calc
C16 C -0.1726(3) 0.62945(18) 0.29728(17) 0.0314(7) Uani 1 d
H16 H -0.2562 0.6468 0.2851 0.038 Uiso 1 calc
C17 C -0.1025(3) 0.59428(19) 0.24382(15) 0.0288(6) Uani 1 d
H17 H -0.1377 0.5883 0.1949 0.035 Uiso 1 calc
C18 C 0.0189(2) 0.56769(17) 0.26103(13) 0.0214(6) Uani 1 d
H18 H 0.0669 0.543 0.2243 0.026 Uiso 1 calc
C19 C 0.1335(2) 0.79931(16) 0.36905(12) 0.0165(5) Uani 1 d
C20 C 0.0596(2) 0.80476(17) 0.30309(13) 0.0206(6) Uani 1 d
H20 H 0.0869 0.7791 0.2596 0.025 Uiso 1 calc
C21 C -0.0526(2) 0.84730(18) 0.30149(14) 0.0260(6) Uani 1 d
H21 H -0.1025 0.8512 0.2566 0.031 Uiso 1 calc
C22 C -0.0935(2) 0.88451(18) 0.36460(15) 0.0268(6) Uani 1 d
H22 H -0.1699 0.9154 0.3627 0.032 Uiso 1 calc
C23 C -0.0232(3) 0.87666(18) 0.43060(15) 0.0262(6) Uani 1 d
H23 H -0.0524 0.901 0.4742 0.031 Uiso 1 calc
C24 C 0.0895(2) 0.83354(17) 0.43332(13) 0.0208(6) Uani 1 d
H24 H 0.1368 0.8273 0.4789 0.025 Uiso 1 calc
C25 C 0.5238(2) 0.79404(19) 0.39795(14) 0.0261(6) Uani 1 d
H25 H 0.5213 0.7327 0.4124 0.031 Uiso 1 calc
C26 C 0.5922(3) 0.8419(2) 0.46147(16) 0.0448(9) Uani 1 d
H26A H 0.5446 0.8373 0.5057 0.067 Uiso 1 calc
H26B H 0.6005 0.9019 0.4481 0.067 Uiso 1 calc
H26C H 0.6755 0.8172 0.4714 0.067 Uiso 1 calc
C27 C 0.5950(3) 0.7996(2) 0.32794(16) 0.0327(7) Uani 1 d
H27A H 0.5492 0.7685 0.2882 0.049 Uiso 1 calc
H27B H 0.6783 0.7746 0.3369 0.049 Uiso 1 calc
H27C H 0.6033 0.8593 0.3137 0.049 Uiso 1 calc
C28 C 0.3794(2) 0.91454(16) 0.36098(13) 0.0218(6) Uani 1 d
H28 H 0.4667 0.9374 0.3645 0.026 Uiso 1 calc
C29 C 0.3345(3) 0.92466(19) 0.28040(14) 0.0312(7) Uani 1 d
H29A H 0.3837 0.8876 0.2499 0.047 Uiso 1 calc
H29B H 0.345 0.9839 0.2653 0.047 Uiso 1 calc
H29C H 0.246 0.909 0.2741 0.047 Uiso 1 calc
C30 C 0.3067(3) 0.97055(19) 0.41171(17) 0.0411(8) Uani 1 d
H30A H 0.3386 0.962 0.4628 0.062 Uiso 1 calc
H30B H 0.2179 0.9553 0.4069 0.062 Uiso 1 calc
H30C H 0.3169 1.0303 0.3981 0.062 Uiso 1 calc

loop_
_atom_site_aniso_label
_atom_site_aniso_U_11
_atom_site_aniso_U_22
_atom_site_aniso_U_33
_atom_site_aniso_U_23
_atom_site_aniso_U_13
_atom_site_aniso_U_12
Zn1 0.01980(17) 0.01886(18) 0.01458(16) 0.00014(11) 0.00314(11) 0.00137(12)
Cl2 0.0234(3) 0.0390(4) 0.0327(4) 0.0038(3) 0.0107(3) 0.0019(3)
Cl1 0.0329(4) 0.0457(5) 0.0192(3) 0.0089(3) -0.0056(3) -0.0081(3)
S1 0.0264(3) 0.0180(3) 0.0211(3) 0.0016(3) 0.0076(2) 0.0046(3)
P1 0.0161(3) 0.0138(3) 0.0135(3) 0.0000(2) -0.0006(2) -0.0002(3)
P2 0.0178(3) 0.0138(3) 0.0143(3) 0.0001(2) 0.0007(2) -0.0001(3)
O1 0.0258(9) 0.0196(10) 0.0145(8) -0.0025(7) 0.0017(7) 0.0008(8)
N1 0.0173(11) 0.0172(11) 0.0183(10) 0.0028(8) -0.0022(8) 0.0004(9)
C1 0.0151(12) 0.0165(13) 0.0155(11) 0.0010(10) 0.0007(9) 0.0020(11)
C2 0.0166(12) 0.0188(13) 0.0151(11) 0.0001(10) 0.0005(9) 0.0004(11)
C3 0.0391(16) 0.0183(14) 0.0202(13) 0.0030(11) -0.0049(11) -0.0004(13)
C4 0.0461(18) 0.0283(16) 0.0155(13) 0.0069(11) -0.0061(11) -0.0017(14)
C5 0.0316(15) 0.0275(16) 0.0165(13) -0.0014(11) -0.0034(10) -0.0030(13)
C6 0.0201(13) 0.0168(14) 0.0208(12) 0.0005(10) 0.0016(10) -0.0004(11)
C7 0.0254(14) 0.0173(13) 0.0137(11) -0.0004(10) -0.0005(9) -0.0014(12)
C8 0.0224(14) 0.0215(15) 0.0254(13) 0.0058(11) 0.0003(11) 0.0021(12)
C9 0.0368(17) 0.0194(14) 0.0276(14) 0.0047(11) 0.0050(12) 0.0067(13)
C10 0.0449(18) 0.0166(14) 0.0256(14) 0.0028(11) 0.0080(12) -0.0049(13)
C11 0.0299(15) 0.0254(16) 0.0312(15) 0.0025(12) 0.0113(12) -0.0060(13)
C12 0.0259(14) 0.0199(14) 0.0243(13) 0.0010(11) 0.0084(11) 0.0010(12)
C13 0.0186(13) 0.0133(13) 0.0199(12) 0.0014(10) -0.0001(9) -0.0013(11)
C14 0.0231(14) 0.0157(13) 0.0250(13) -0.0002(10) 0.0013(10) -0.0011(11)
C15 0.0231(15) 0.0205(15) 0.0408(16) -0.0025(12) 0.0072(12) 0.0031(12)
C16 0.0181(14) 0.0247(16) 0.0503(18) 0.0008(13) -0.0081(12) 0.0014(13)
C17 0.0293(15) 0.0253(16) 0.0304(14) 0.0023(12) -0.0109(12) -0.0059(13)
C18 0.0234(14) 0.0167(13) 0.0237(13) 0.0017(10) -0.0012(10) -0.0038(12)
C19 0.0154(12) 0.0143(13) 0.0197(12) 0.0023(10) -0.0006(9) -0.0012(11)
C20 0.0223(14) 0.0213(14) 0.0175(12) 0.0026(10) -0.0039(10) -0.0034(12)
C21 0.0202(14) 0.0281(16) 0.0286(14) 0.0074(12) -0.0063(11) -0.0021(12)
C22 0.0174(13) 0.0255(16) 0.0375(16) 0.0107(12) 0.0022(11) 0.0031(12)
C23 0.0261(15) 0.0248(15) 0.0287(14) 0.0016(11) 0.0088(11) 0.0038(13)
C24 0.0217(14) 0.0237(15) 0.0170(12) 0.0007(10) 0.0005(10) -0.0006(12)
C25 0.0154(13) 0.0269(16) 0.0356(15) 0.0105(12) -0.0031(11) -0.0019(12)
C26 0.0299(17) 0.070(3) 0.0324(16) 0.0131(16) -0.0106(13) -0.0167(17)
C27 0.0217(14) 0.0316(17) 0.0450(17) -0.0021(14) 0.0053(12) -0.0001(14)
C28 0.0250(14) 0.0144(13) 0.0263(13) -0.0007(11) 0.0038(10) -0.0035(12)
C29 0.0336(16) 0.0254(16) 0.0344(15) 0.0115(12) 0.0002(12) -0.0014(14)
C30 0.057(2) 0.0182(16) 0.0508(19) -0.0087(14) 0.0233(16) -0.0040(15)

loop_
_atom_type_symbol
_atom_type_description
_atom_type_scat_dispersion_real
_atom_type_scat_dispersion_imag
_atom_type_scat_source
C C 0.0033 0.0016 'International Tables Vol C Tables 4.2.6.8 and 6.1.1.4'
H H 0 0 'International Tables Vol C Tables 4.2.6.8 and 6.1.1.4'
N N 0.0061 0.0033 'International Tables Vol C Tables 4.2.6.8 and 6.1.1.4'
O O 0.0106 0.006 'International Tables Vol C Tables 4.2.6.8 and 6.1.1.4'
P P 0.1023 0.0942 'International Tables Vol C Tables 4.2.6.8 and 6.1.1.4'
S S 0.1246 0.1234 'International Tables Vol C Tables 4.2.6.8 and 6.1.1.4'
Zn Zn 0.2839 1.4301 'International Tables Vol C Tables 4.2.6.8 and 6.1.1.4'
Cl Cl 0.1484 0.1585 'International Tables Vol C Tables 4.2.6.8 and 6.1.1.4'

loop_
_exptl_crystal_face_index_h
_exptl_crystal_face_index_k
_exptl_crystal_face_index_l
_exptl_crystal_face_perp_dist
1 1 0 0.0791
-1 -1 0 0.0791
-3 1 0 0.0662
3 -1 0 0.0662
0 0 -1 0.206
0 0 1 0.206

loop_
_geom_angle_atom_site_label_1
_geom_angle_atom_site_label_2
_geom_angle_atom_site_label_3
_geom_angle
O1 Zn1 Cl1 112.46(5)
O1 Zn1 Cl2 115.27(5)
Cl1 Zn1 Cl2 110.96(3)
O1 Zn1 S1 94.29(5)
Cl1 Zn1 S1 113.24(3)
Cl2 Zn1 S1 109.67(3)
P2 S1 Zn1 104.21(3)
O1 P1 N1 116.69(10)
O1 P1 C19 108.41(10)
N1 P1 C19 108.02(11)
O1 P1 C1 110.23(11)
N1 P1 C1 104.73(10)
C19 P1 C1 108.47(11)
C13 P2 C7 103.02(11)
C13 P2 C2 106.27(11)
C7 P2 C2 108.59(11)
C13 P2 S1 118.35(8)
C7 P2 S1 104.05(8)
C2 P2 S1 115.48(8)
P1 O1 Zn1 166.41(11)
C25 N1 C28 113.40(19)
C25 N1 P1 116.71(17)
C28 N1 P1 124.17(16)
C6 C1 C2 117.8(2)
C6 C1 P1 115.97(19)
C2 C1 P1 126.18(17)
C3 C2 C1 119.0(2)
C3 C2 P2 115.2(2)
C1 C2 P2 125.78(17)
C2 C3 C4 121.8(3)
C2 C3 H3 119.1
C4 C3 H3 119.1
C5 C4 C3 119.7(2)
C5 C4 H4 120.2
C3 C4 H4 120.2
C4 C5 C6 119.6(2)
C4 C5 H5 120.2
C6 C5 H5 120.2
C5 C6 C1 122.0(2)
C5 C6 H6 119
C1 C6 H6 119
C8 C7 C12 118.8(2)
C8 C7 P2 119.71(19)
C12 C7 P2 120.9(2)
C9 C8 C7 120.7(2)
C9 C8 H8 119.6
C7 C8 H8 119.6
C8 C9 C10 119.6(3)
C8 C9 H9 120.2
C10 C9 H9 120.2
C11 C10 C9 120.2(3)
C11 C10 H10 119.9
C9 C10 H10 119.9
C10 C11 C12 120.5(3)
C10 C11 H11 119.7
C12 C11 H11 119.7
C11 C12 C7 120.1(3)
C11 C12 H12 119.9
C7 C12 H12 119.9
C14 C13 C18 120.1(2)
C14 C13 P2 119.34(18)
C18 C13 P2 119.84(19)
C15 C14 C13 119.8(2)
C15 C14 H14 120.1
C13 C14 H14 120.1
C14 C15 C16 120.1(3)
C14 C15 H15 119.9
C16 C15 H15 119.9
C17 C16 C15 120.4(3)
C17 C16 H16 119.8
C15 C16 H16 119.8
C16 C17 C18 120.4(2)
C16 C17 H17 119.8
C18 C17 H17 119.8
C17 C18 C13 119.2(2)
C17 C18 H18 120.4
C13 C18 H18 120.4
C24 C19 C20 119.5(2)
C24 C19 P1 121.95(18)
C20 C19 P1 118.54(18)
C21 C20 C19 119.8(2)
C21 C20 H20 120.1
C19 C20 H20 120.1
C20 C21 C22 120.6(2)
C20 C21 H21 119.7
C22 C21 H21 119.7
C21 C22 C23 119.9(3)
C21 C22 H22 120.1
C23 C22 H22 120.1
C24 C23 C22 120.3(2)
C24 C23 H23 119.9
C22 C23 H23 119.9
C23 C24 C19 119.9(2)
C23 C24 H24 120.1
C19 C24 H24 120.1
N1 C25 C27 112.5(2)
N1 C25 C26 111.1(2)
C27 C25 C26 111.2(2)
N1 C25 H25 107.2
C27 C25 H25 107.2
C26 C25 H25 107.2
C25 C26 H26A 109.5
C25 C26 H26B 109.5
H26A C26 H26B 109.5
C25 C26 H26C 109.5
H26A C26 H26C 109.5
H26B C26 H26C 109.5
C25 C27 H27A 109.5
C25 C27 H27B 109.5
H27A C27 H27B 109.5
C25 C27 H27C 109.5
H27A C27 H27C 109.5
H27B C27 H27C 109.5
N1 C28 C29 114.2(2)
N1 C28 C30 113.5(2)
C29 C28 C30 112.2(2)
N1 C28 H28 105.3
C29 C28 H28 105.3
C30 C28 H28 105.3
C28 C29 H29A 109.5
C28 C29 H29B 109.5
H29A C29 H29B 109.5
C28 C29 H29C 109.5
H29A C29 H29C 109.5
H29B C29 H29C 109.5
C28 C30 H30A 109.5
C28 C30 H30B 109.5
H30A C30 H30B 109.5
C28 C30 H30C 109.5
H30A C30 H30C 109.5
H30B C30 H30C 109.5

loop_
_geom_bond_atom_site_label_1
_geom_bond_atom_site_label_2
_geom_bond_distance
Zn1 O1 1.9672(16)
Zn1 Cl1 2.2187(7)
Zn1 Cl2 2.2220(7)
Zn1 S1 2.3620(7)
S1 P2 1.9987(8)
P1 O1 1.4950(17)
P1 N1 1.641(2)
P1 C19 1.796(2)
P1 C1 1.833(2)
P2 C13 1.800(2)
P2 C7 1.821(3)
P2 C2 1.828(2)
N1 C25 1.502(3)
N1 C28 1.504(3)
C1 C6 1.398(3)
C1 C2 1.423(4)
C2 C3 1.388(3)
C3 C4 1.390(4)
C3 H3 0.95
C4 C5 1.374(4)
C4 H4 0.95
C5 C6 1.392(3)
C5 H5 0.95
C6 H6 0.95
C7 C8 1.393(4)
C7 C12 1.396(3)
C8 C9 1.382(4)
C8 H8 0.95
C9 C10 1.386(4)
C9 H9 0.95
C10 C11 1.372(4)
C10 H10 0.95
C11 C12 1.382(4)
C11 H11 0.95
C12 H12 0.95
C13 C14 1.394(3)
C13 C18 1.395(3)
C14 C15 1.376(4)
C14 H14 0.95
C15 C16 1.382(4)
C15 H15 0.95
C16 C17 1.379(4)
C16 H16 0.95
C17 C18 1.384(4)
C17 H17 0.95
C18 H18 0.95
C19 C24 1.394(3)
C19 C20 1.399(3)
C20 C21 1.374(4)
C20 H20 0.95
C21 C22 1.383(4)
C21 H21 0.95
C22 C23 1.384(4)
C22 H22 0.95
C23 C24 1.382(4)
C23 H23 0.95
C24 H24 0.95
C25 C27 1.525(4)
C25 C26 1.529(4)
C25 H25 1
C26 H26A 0.98
C26 H26B 0.98
C26 H26C 0.98
C27 H27A 0.98
C27 H27B 0.98
C27 H27C 0.98
C28 C29 1.523(3)
C28 C30 1.523(4)
C28 H28 1
C29 H29A 0.98
C29 H29B 0.98
C29 H29C 0.98
C30 H30A 0.98
C30 H30B 0.98
C30 H30C 0.98

loop_
_geom_hbond_atom_site_label_D
_geom_hbond_atom_site_label_H
_geom_hbond_atom_site_label_A
_geom_hbond_distance_DH
_geom_hbond_distance_HA
_geom_hbond_distance_DA
_geom_hbond_angle_DHA
_geom_hbond_site_symmetry_A
C18 H18 Cl1 0.95 2.78 3.415(3) 125 .
C24 H24 Cl1 0.95 2.68 3.556(2) 153.1 4_576
C27 H27A Cl2 0.98 2.75 3.656(3) 154.4 .
C27 H27C S1 0.98 2.98 3.900(3) 156.8 2_655
C30 H30C Cl2 0.98 2.93 3.778(3) 145.8 2_655
C18 H18 Cl1 0.95 2.78 3.415(3) 125 .
C24 H24 Cl1 0.95 2.68 3.556(2) 153.1 4_576
C27 H27A Cl2 0.98 2.75 3.656(3) 154.4 .
C27 H27C S1 0.98 2.98 3.900(3) 156.8 2_655
C30 H30C Cl2 0.98 2.93 3.778(3) 145.8 2_655

loop_
_geom_torsion_atom_site_label_1
_geom_torsion_atom_site_label_2
_geom_torsion_atom_site_label_3
_geom_torsion_atom_site_label_4
_geom_torsion
N1 P1 O1 Zn1 70.9(5)
C19 P1 O1 Zn1 -166.9(5)
C1 P1 O1 Zn1 -48.3(5)
O1 P1 N1 C25 -65.60(19)
C19 P1 N1 C25 172.04(16)
C1 P1 N1 C25 56.58(18)
O1 P1 N1 C28 85.9(2)
C19 P1 N1 C28 -36.5(2)
C1 P1 N1 C28 -151.92(18)
O1 P1 C1 C6 157.81(18)
N1 P1 C1 C6 31.5(2)
C19 P1 C1 C6 -83.6(2)
O1 P1 C1 C2 -22.2(2)
N1 P1 C1 C2 -148.5(2)
C19 P1 C1 C2 96.4(2)
C6 C1 C2 C3 -2.3(3)
P1 C1 C2 C3 177.63(19)
C6 C1 C2 P2 174.99(18)
P1 C1 C2 P2 -5.0(3)
C13 P2 C2 C3 121.5(2)
C7 P2 C2 C3 11.3(2)
S1 P2 C2 C3 -105.07(19)
C13 P2 C2 C1 -55.9(2)
C7 P2 C2 C1 -166.1(2)
S1 P2 C2 C1 77.5(2)
C1 C2 C3 C4 0.5(4)
P2 C2 C3 C4 -177.1(2)
C2 C3 C4 C5 1.5(4)
C3 C4 C5 C6 -1.5(4)
C4 C5 C6 C1 -0.4(4)
C2 C1 C6 C5 2.3(4)
P1 C1 C6 C5 -177.7(2)
C13 P2 C7 C8 155.0(2)
C2 P2 C7 C8 -92.6(2)
S1 P2 C7 C8 30.9(2)
C13 P2 C7 C12 -15.9(2)
C2 P2 C7 C12 96.5(2)
S1 P2 C7 C12 -140.03(18)
C12 C7 C8 C9 1.4(4)
P2 C7 C8 C9 -169.8(2)
C7 C8 C9 C10 -0.1(4)
C8 C9 C10 C11 -1.1(4)
C9 C10 C11 C12 1.2(4)
C10 C11 C12 C7 0.1(4)
C8 C7 C12 C11 -1.3(3)
P2 C7 C12 C11 169.7(2)
C7 P2 C13 C14 82.9(2)
C2 P2 C13 C14 -31.2(2)
S1 P2 C13 C14 -162.98(17)
C7 P2 C13 C18 -87.3(2)
C2 P2 C13 C18 158.6(2)
S1 P2 C13 C18 26.8(2)
C18 C13 C14 C15 1.4(4)
P2 C13 C14 C15 -168.9(2)
C13 C14 C15 C16 -1.0(4)
C14 C15 C16 C17 -0.1(4)
C15 C16 C17 C18 0.9(4)
C16 C17 C18 C13 -0.6(4)
C14 C13 C18 C17 -0.6(4)
P2 C13 C18 C17 169.6(2)
O1 P1 C19 C24 168.1(2)
N1 P1 C19 C24 -64.6(2)
C1 P1 C19 C24 48.4(2)
O1 P1 C19 C20 -13.5(2)
N1 P1 C19 C20 113.8(2)
C1 P1 C19 C20 -133.2(2)
C24 C19 C20 C21 3.2(4)
P1 C19 C20 C21 -175.3(2)
C19 C20 C21 C22 -0.3(4)
C20 C21 C22 C23 -2.1(4)
C21 C22 C23 C24 1.6(4)
C22 C23 C24 C19 1.3(4)
C20 C19 C24 C23 -3.7(4)
P1 C19 C24 C23 174.8(2)
C28 N1 C25 C27 -59.7(3)
P1 N1 C25 C27 94.8(2)
C28 N1 C25 C26 65.6(3)
P1 N1 C25 C26 -139.8(2)
C25 N1 C28 C29 107.2(2)
P1 N1 C28 C29 -45.2(3)
C25 N1 C28 C30 -122.5(2)
P1 N1 C28 C30 85.2(3)
